data_7234737
loop_
_publ_author_name
'Fawzy, Nehmedo G.'
'Panda, Siva S.'
'Fayad, Walid'
'Shalaby, ElSayed M.'
'Srour, Aladdin M.'
'Girgis, Adel S.'

_publ_section_title
;
 Synthesis, human topoisomerase II\a inhibitory properties and molecular
 modeling studies of anti-proliferative curcumin mimics
;
_journal_issue 58
_journal_name_full 'RSC Advances'
_journal_page_first 33761
_journal_paper_doi 10.1039/C9RA05661K
_journal_volume 9
_journal_year 2019
_chemical_formula_moiety 'C26 H20 F2 N2 O2'
_chemical_formula_sum 'C26 H20 F2 N2 O2'
_chemical_formula_weight 430.45
_space_group_IT_number 14
_space_group_name_Hall '-P 2yn'
_space_group_name_H-M_alt 'P 1 21/n 1'
_symmetry_cell_setting monoclinic
_symmetry_space_group_name_Hall '-P 2yn'
_symmetry_space_group_name_H-M 'P 1 21/n 1'
_atom_sites_solution_hydrogens difmap
_atom_sites_solution_primary other
_audit_update_record
;
2018-07-12 deposited with the CCDC.    2019-10-14 downloaded from the CCDC.
;
_cell_angle_alpha 90
_cell_angle_beta 96.61(3)
_cell_angle_gamma 90
_cell_formula_units_Z 4
_cell_length_a 14.374(3)
_cell_length_b 8.0590(16)
_cell_length_c 18.554(4)
_cell_measurement_reflns_used 1254
_cell_measurement_temperature 293
_cell_measurement_theta_max 30
_cell_measurement_theta_min 2
_cell_volume 2135.0(8)
_computing_cell_refinement 'USER DEFINED CELL REFINEMENT'
_computing_data_collection 'USER DEFINED DATA COLLECTION'
_computing_data_reduction 'USER DEFINED DATA REDUCTION'
_computing_molecular_graphics 'CAMERON (Watkin et al., 1996)'
_computing_publication_material 'CRYSTALS (Betteridge et al., 2003)'
_computing_structure_refinement 'CRYSTALS (Betteridge et al., 2003)'
_computing_structure_solution 'Superflip (Palatinus & Chapuis, 2007)'
_diffrn_ambient_temperature 293
_diffrn_measured_fraction_theta_full 0.971
_diffrn_measured_fraction_theta_max 0.943
_diffrn_measurement_device Serial
_diffrn_measurement_device_type Unknown
_diffrn_measurement_method \w/2\q
_diffrn_radiation_monochromator graphite
_diffrn_radiation_type 'Mo K\a'
_diffrn_radiation_wavelength 0.70000
_diffrn_reflns_av_R_equivalents 0.056
_diffrn_reflns_limit_h_max 21
_diffrn_reflns_limit_h_min -21
_diffrn_reflns_limit_k_max 11
_diffrn_reflns_limit_k_min -11
_diffrn_reflns_limit_l_max 27
_diffrn_reflns_limit_l_min -27
_diffrn_reflns_number 29314
_diffrn_reflns_theta_full 25.078
_diffrn_reflns_theta_max 30.961
_diffrn_reflns_theta_min 1.675
_diffrn_standards_number 0
_exptl_absorpt_coefficient_mu 0.097
_exptl_absorpt_correction_type none
_exptl_crystal_density_diffrn 1.339
_exptl_crystal_density_method 'not measured'
_exptl_crystal_F_000 896
_exptl_crystal_size_max 0.07
_exptl_crystal_size_mid 0.07
_exptl_crystal_size_min 0.05
_refine_diff_density_max 0.49
_refine_diff_density_min -0.41
_refine_ls_extinction_coef 730(30)
_refine_ls_extinction_method 'Larson (1970), Equation 22'
_refine_ls_goodness_of_fit_ref 0.9980
_refine_ls_hydrogen_treatment mixed
_refine_ls_matrix_type full
_refine_ls_number_parameters 294
_refine_ls_number_reflns 5048
_refine_ls_number_restraints 4
_refine_ls_R_factor_all 0.0763
_refine_ls_R_factor_gt 0.0636
_refine_ls_shift/su_max 0.0038243
_refine_ls_shift/su_mean 0.0006897
_refine_ls_structure_factor_coef Fsqd
_refine_ls_weighting_details
;
 Method, part 1, Chebychev polynomial, (Watkin, 1994, Prince, 1982) 
 [weight] = 1.0/[A~0~*T~0~(x)+A~1~*T~1~(x) ... +A~n-1~]*T~n-1~(x)] 
 where A~i~ are the Chebychev coefficients listed below and x= Fcalc/Fmax 
 Method = Robust Weighting (Prince, 1982) 
 W = [weight] * [1-(deltaF/6*sigmaF)^2^]^2^ 
 A~i~ are: 
 0.219E+04 0.370E+04 0.224E+04 894. 193. 
;
_refine_ls_weighting_scheme calc
_refine_ls_wR_factor_all 0.1841
_refine_ls_wR_factor_gt 0.1772
_refine_ls_wR_factor_ref 0.1772
_reflns_limit_h_max 20
_reflns_limit_h_min -21
_reflns_limit_k_max 11
_reflns_limit_k_min 0
_reflns_limit_l_max 27
_reflns_limit_l_min 0
_reflns_number_gt 5048
_reflns_number_total 6693
_reflns_threshold_expression I>2.0\s(I)
_oxford_diffrn_Wilson_B_factor 4.95
_oxford_diffrn_Wilson_scale 0.08
_oxford_refine_ls_r_factor_ref 0.0636
_oxford_refine_ls_scale 5.33(16)
_oxford_reflns_number_all 6677
_oxford_reflns_threshold_expression_ref I>2.0\s(I)
_cod_data_source_file c9ra05661k2.cif
_cod_data_source_block 34
_cod_depositor_comments
;
The following automatic conversions were performed:

'_atom_sites_solution_primary' value 'Other' changed to 'other'
according to
/home/data/users/saulius/crontab/automatic-downloads/rss-feeds/RSC/lib/dictionaries/cif_core.dic
dictionary named 'cif_core.dic' version 2.4.2 from 2011-04-26.

Automatic conversion script
Id: cif_fix_values 4973 2017-02-22 13:04:09Z antanas 
;
_cod_original_sg_symbol_H-M 'P 21/n '
_cod_database_code 7234737

loop_
_symmetry_equiv_pos_as_xyz
x,y,z
-x,-y,-z
x+1/2,-y+1/2,z+1/2
-x+1/2,y+1/2,-z+1/2

loop_
_atom_site_label
_atom_site_type_symbol
_atom_site_fract_x
_atom_site_fract_y
_atom_site_fract_z
_atom_site_U_iso_or_equiv
_atom_site_occupancy
_atom_site_adp_type
_atom_site_refinement_flags_posn
O1 O 0.60775(8) 0.42423(17) 0.25103(6) 0.0737 1.0000 Uani .
O2 O 0.64227(9) 0.60347(19) -0.05161(6) 0.0796 1.0000 Uani .
N1 N 0.45760(9) 0.43629(18) 0.19598(6) 0.0639 1.0000 Uani D
N2 N 0.57707(9) 0.57368(18) 0.14807(6) 0.0664 1.0000 Uani .
C1 C 0.33775(11) 0.2482(2) 0.22233(11) 0.0737 1.0000 Uani .
C2 C 0.29034(14) 0.1614(3) 0.27163(16) 0.0984 1.0000 Uani .
C3 C 0.31759(19) 0.1716(4) 0.34383(17) 0.1140 1.0000 Uani .
C4 C 0.39213(19) 0.2685(4) 0.36812(12) 0.1031 1.0000 Uani .
C5 C 0.44174(14) 0.3569(3) 0.32134(9) 0.0761 1.0000 Uani .
C6 C 0.41345(10) 0.34619(19) 0.24763(8) 0.0595 1.0000 Uani D
C7 C 0.55072(10) 0.47616(18) 0.20290(6) 0.0567 1.0000 Uani D
C8 C 0.51682(11) 0.6944(2) 0.10716(7) 0.0647 1.0000 Uani .
C9 C 0.67593(11) 0.6100(2) 0.14849(8) 0.0662 1.0000 Uani .
C10 C 0.88820(12) 0.5464(2) 0.17554(10) 0.0736 1.0000 Uani .
C11 C 0.96286(14) 0.4847(3) 0.22037(14) 0.0920 1.0000 Uani .
C12 C 1.01619(17) 0.3662(4) 0.1957(2) 0.1077 1.0000 Uani .
C13 C 1.0030(2) 0.3083(4) 0.1271(3) 0.1306 1.0000 Uani .
C14 C 0.92644(18) 0.3697(3) 0.08062(19) 0.1105 1.0000 Uani .
C15 C 0.86674(12) 0.4870(2) 0.10476(10) 0.0701 1.0000 Uani .
C16 C 0.78499(12) 0.5386(2) 0.05618(9) 0.0682 1.0000 Uani .
C17 C 0.70191(10) 0.59292(18) 0.07255(7) 0.0593 1.0000 Uani .
C18 C 0.62807(11) 0.6296(2) 0.01192(7) 0.0615 1.0000 Uani .
C19 C 0.53798(10) 0.70012(17) 0.02949(7) 0.0581 1.0000 Uani .
C20 C 0.48004(11) 0.76777(18) -0.02536(7) 0.0628 1.0000 Uani .
C21 C 0.38956(12) 0.84879(19) -0.02612(8) 0.0652 1.0000 Uani .
C22 C 0.33559(15) 0.8674(2) -0.09397(10) 0.0778 1.0000 Uani .
C23 C 0.24880(16) 0.9415(3) -0.10088(12) 0.0887 1.0000 Uani .
C24 C 0.21575(15) 0.9993(3) -0.03943(14) 0.0863 1.0000 Uani .
C25 C 0.26559(16) 0.9877(3) 0.02838(12) 0.0834 1.0000 Uani .
C26 C 0.35286(14) 0.9119(2) 0.03440(10) 0.0742 1.0000 Uani .
H251 H 0.2396 1.0304 0.0694 0.1036 1.0000 Uiso R
H261 H 0.3883 0.9029 0.0807 0.0897 1.0000 Uiso R
H201 H 0.5028 0.7620 -0.0714 0.0761 1.0000 Uiso R
H81 H 0.5273 0.8010 0.1284 0.0812 1.0000 Uiso R
H82 H 0.4533 0.6634 0.1085 0.0812 1.0000 Uiso R
H91 H 0.6881 0.7204 0.1649 0.0822 1.0000 Uiso R
H92 H 0.7118 0.5348 0.1799 0.0822 1.0000 Uiso R
H161 H 0.7915 0.5340 0.0058 0.0833 1.0000 Uiso R
H101 H 0.8498 0.6301 0.1927 0.0922 1.0000 Uiso R
H111 H 0.9780 0.5245 0.2685 0.1176 1.0000 Uiso R
H131 H 1.0447 0.2289 0.1108 0.1497 1.0000 Uiso R
H141 H 0.9146 0.3321 0.0319 0.1361 1.0000 Uiso R
H11 H 0.3179 0.2431 0.1717 0.0916 1.0000 Uiso R
H21 H 0.2383 0.0939 0.2544 0.1225 1.0000 Uiso R
H31 H 0.2854 0.1115 0.3774 0.1353 1.0000 Uiso R
H41 H 0.4109 0.2752 0.4188 0.1209 1.0000 Uiso R
H51 H 0.4934 0.4250 0.3388 0.0936 1.0000 Uiso R
H221 H 0.3597 0.8263 -0.1361 0.0955 1.0000 Uiso R
H231 H 0.2126 0.9537 -0.1467 0.1068 1.0000 Uiso R
F1 F 0.12986(10) 1.0720(2) -0.04436(11) 0.1192 1.0000 Uani .
F2 F 1.08882(12) 0.3031(3) 0.24046(16) 0.1640 1.0000 Uani .
H2 H 0.4258(11) 0.443(2) 0.1543(8) 0.0774(19) 1.0000 Uiso D

loop_
_atom_site_aniso_label
_atom_site_aniso_U_11
_atom_site_aniso_U_22
_atom_site_aniso_U_33
_atom_site_aniso_U_23
_atom_site_aniso_U_13
_atom_site_aniso_U_12
O1 0.0640(6) 0.1007(8) 0.0536(5) 0.0231(5) -0.0050(5) -0.0061(5)
O2 0.0766(7) 0.1169(9) 0.0433(5) -0.0024(5) -0.0009(5) -0.0096(6)
N1 0.0581(6) 0.0878(8) 0.0442(5) 0.0127(5) -0.0007(4) -0.0113(6)
N2 0.0563(6) 0.0927(9) 0.0488(6) 0.0219(5) -0.0004(5) -0.0091(6)
C1 0.0557(7) 0.0844(10) 0.0809(10) 0.0178(8) 0.0069(7) -0.0021(7)
C2 0.0657(10) 0.1034(14) 0.129(2) 0.0407(13) 0.0234(11) -0.0023(9)
C3 0.0943(15) 0.137(2) 0.1196(19) 0.0595(16) 0.0503(14) 0.0129(14)
C4 0.1064(16) 0.138(2) 0.0705(11) 0.0336(12) 0.0353(11) 0.0198(15)
C5 0.0821(10) 0.0973(11) 0.0510(7) 0.0084(7) 0.0167(7) 0.0069(9)
C6 0.0554(6) 0.0708(8) 0.0537(6) 0.0115(5) 0.0117(5) 0.0073(5)
C7 0.0581(7) 0.0709(7) 0.0400(5) 0.0052(5) 0.0009(5) -0.0062(5)
C8 0.0674(8) 0.0788(9) 0.0464(6) 0.0134(6) 0.0003(6) -0.0062(6)
C9 0.0588(7) 0.0922(10) 0.0455(6) 0.0070(6) -0.0032(5) -0.0164(7)
C10 0.0617(8) 0.0830(10) 0.0731(9) 0.0008(8) -0.0053(7) -0.0133(7)
C11 0.0665(10) 0.1079(14) 0.0963(14) 0.0241(11) -0.0128(10) -0.0167(9)
C12 0.0745(12) 0.0952(14) 0.149(3) 0.0325(16) -0.0076(14) -0.0055(11)
C13 0.0884(16) 0.0938(16) 0.208(4) -0.005(2) 0.010(2) 0.0233(13)
C14 0.0834(13) 0.1093(17) 0.137(2) -0.0428(16) 0.0041(14) 0.0070(12)
C15 0.0601(8) 0.0709(8) 0.0779(10) -0.0068(7) 0.0019(7) -0.0085(6)
C16 0.0682(8) 0.0800(9) 0.0554(7) -0.0075(6) 0.0023(6) -0.0119(7)
C17 0.0595(7) 0.0688(7) 0.0479(6) 0.0014(5) -0.0017(5) -0.0166(6)
C18 0.0661(8) 0.0722(8) 0.0446(6) 0.0034(5) -0.0001(5) -0.0169(6)
C19 0.0650(7) 0.0623(7) 0.0446(5) 0.0074(5) -0.0037(5) -0.0151(5)
C20 0.0729(8) 0.0650(7) 0.0478(6) 0.0099(5) -0.0036(6) -0.0121(6)
C21 0.0759(9) 0.0594(7) 0.0568(7) 0.0132(5) -0.0069(6) -0.0136(6)
C22 0.0875(11) 0.0797(10) 0.0615(8) 0.0164(7) -0.0117(8) -0.0043(8)
C23 0.0862(12) 0.0930(12) 0.0799(12) 0.0165(10) -0.0200(10) -0.0024(10)
C24 0.0719(10) 0.0766(10) 0.1051(15) 0.0161(10) -0.0118(10) -0.0031(8)
C25 0.0842(12) 0.0763(10) 0.0878(12) 0.0050(9) 0.0021(10) -0.0033(8)
C26 0.0796(10) 0.0727(9) 0.0665(9) 0.0072(7) -0.0073(8) -0.0040(7)
F1 0.0828(8) 0.1223(11) 0.1463(14) 0.0135(9) -0.0126(8) 0.0159(7)
F2 0.0909(10) 0.1523(15) 0.237(2) 0.0760(16) -0.0326(12) 0.0137(10)

loop_
_atom_type_symbol
_atom_type_scat_dispersion_real
_atom_type_scat_dispersion_imag
_atom_type_scat_Cromer_Mann_a1
_atom_type_scat_Cromer_Mann_b1
_atom_type_scat_Cromer_Mann_a2
_atom_type_scat_Cromer_Mann_b2
_atom_type_scat_Cromer_Mann_a3
_atom_type_scat_Cromer_Mann_b3
_atom_type_scat_Cromer_Mann_a4
_atom_type_scat_Cromer_Mann_b4
_atom_type_scat_Cromer_Mann_c
_atom_type_scat_source
C 0.0033 0.0016 2.3100 20.8439 1.0200 10.2075 1.5886 0.5687 0.8650 51.6512 0.2156 'International Tables Vol C 4.2.6.8 and 6.1.1.4'
N 0.0061 0.0033 12.2126 0.0057 3.1322 9.8933 2.0125 28.9975 1.1663 0.5826 -11.5290 'International Tables Vol C 4.2.6.8 and 6.1.1.4'
O 0.0106 0.0060 3.0485 13.2771 2.2868 5.7011 1.5463 0.3239 0.8670 32.9089 0.2508 'International Tables Vol C 4.2.6.8 and 6.1.1.4'
F 0.0171 0.0103 3.5392 10.2825 2.6412 4.2944 1.5170 0.2615 1.0243 26.1476 0.2776 'International Tables Vol C 4.2.6.8 and 6.1.1.4'
H 0.0000 0.0000 0.4930 10.5109 0.3229 26.1257 0.1402 3.1424 0.0408 57.7998 0.0030 'International Tables Vol C 4.2.6.8 and 6.1.1.4'

loop_
_geom_angle_atom_site_label_1
_geom_angle_atom_site_label_2
_geom_angle_atom_site_label_3
_geom_angle
_geom_angle_publ_flag
C6 N1 C7 124.68(12) yes
C6 N1 H2 114.4(10) no
C7 N1 H2 119.1(10) no
C7 N2 C8 124.77(13) yes
C7 N2 C9 117.73(12) yes
C8 N2 C9 113.06(12) yes
C2 C1 C6 119.36(19) yes
C2 C1 H11 120.9 no
C6 C1 H11 119.7 no
C1 C2 C3 120.8(2) yes
C1 C2 H21 119.6 no
C3 C2 H21 119.6 no
C2 C3 C4 119.32(19) yes
C2 C3 H31 120.6 no
C4 C3 H31 120.0 no
C3 C4 C5 122.1(2) yes
C3 C4 H41 119.0 no
C5 C4 H41 118.9 no
C4 C5 C6 118.3(2) yes
C4 C5 H51 121.5 no
C6 C5 H51 120.2 no
N1 C6 C5 122.38(15) yes
N1 C6 C1 117.49(14) yes
C5 C6 C1 120.10(15) yes
N2 C7 N1 114.53(12) yes
N2 C7 O1 121.43(13) yes
N1 C7 O1 123.93(13) yes
N2 C8 C19 110.19(13) yes
N2 C8 H81 109.4 no
C19 C8 H81 109.3 no
N2 C8 H82 109.0 no
C19 C8 H82 109.5 no
H81 C8 H82 109.5 no
N2 C9 C17 108.98(12) yes
N2 C9 H91 109.6 no
C17 C9 H91 109.2 no
N2 C9 H92 109.7 no
C17 C9 H92 109.9 no
H91 C9 H92 109.5 no
C11 C10 C15 121.2(2) yes
C11 C10 H101 119.9 no
C15 C10 H101 118.9 no
C10 C11 C12 119.3(3) yes
C10 C11 H111 121.7 no
C12 C11 H111 119.0 no
C11 C12 C13 123.1(2) yes
C11 C12 F2 119.3(3) yes
C13 C12 F2 117.6(3) yes
C12 C13 C14 118.2(3) yes
C12 C13 H131 120.6 no
C14 C13 H131 121.3 no
C13 C14 C15 120.7(3) yes
C13 C14 H141 120.9 no
C15 C14 H141 118.4 no
C10 C15 C14 117.3(2) yes
C10 C15 C16 123.95(17) yes
C14 C15 C16 118.70(19) yes
C15 C16 C17 129.04(15) yes
C15 C16 H161 115.7 no
C17 C16 H161 115.3 no
C9 C17 C16 124.47(14) yes
C9 C17 C18 117.28(14) yes
C16 C17 C18 118.14(14) yes
C17 C18 O2 120.40(16) yes
C17 C18 C19 118.40(12) yes
O2 C18 C19 121.20(14) yes
C8 C19 C18 118.38(12) yes
C8 C19 C20 123.83(15) yes
C18 C19 C20 117.78(13) yes
C19 C20 C21 131.36(15) yes
C19 C20 H201 114.2 no
C21 C20 H201 114.4 no
C20 C21 C22 117.17(17) yes
C20 C21 C26 125.34(14) yes
C22 C21 C26 117.48(18) yes
C21 C22 C23 122.0(2) yes
C21 C22 H221 118.8 no
C23 C22 H221 119.2 no
C22 C23 C24 117.94(18) yes
C22 C23 H231 121.7 no
C24 C23 H231 120.4 no
C23 C24 C25 123.0(2) yes
C23 C24 F1 119.4(2) yes
C25 C24 F1 117.6(2) yes
C24 C25 C26 118.3(2) yes
C24 C25 H251 119.7 no
C26 C25 H251 122.0 no
C21 C26 C25 121.28(17) yes
C21 C26 H261 119.2 no
C25 C26 H261 119.5 no

loop_
_geom_bond_atom_site_label_1
_geom_bond_atom_site_label_2
_geom_bond_distance
_geom_bond_publ_flag
O1 C7 1.2149(17) yes
O2 C18 1.2372(18) yes
N1 C6 1.4101(17) yes
N1 C7 1.3682(19) yes
N1 H2 0.854(15) no
N2 C7 1.3730(16) yes
N2 C8 1.457(2) yes
N2 C9 1.4499(19) yes
C1 C2 1.391(3) yes
C1 C6 1.382(2) yes
C1 H11 0.950 no
C2 C3 1.354(4) yes
C2 H21 0.950 no
C3 C4 1.360(4) yes
C3 H31 0.950 no
C4 C5 1.383(3) yes
C4 H41 0.950 no
C5 C6 1.384(2) yes
C5 H51 0.950 no
C8 C19 1.5074(19) yes
C8 H81 0.950 no
C8 H82 0.950 no
C9 C17 1.505(2) yes
C9 H91 0.950 no
C9 H92 0.950 no
C10 C11 1.373(3) yes
C10 C15 1.398(3) yes
C10 H101 0.950 no
C11 C12 1.338(4) yes
C11 H111 0.950 no
C12 C13 1.347(5) yes
C12 F2 1.356(3) yes
C13 C14 1.408(5) yes
C13 H131 0.950 no
C14 C15 1.385(3) yes
C14 H141 0.950 no
C15 C16 1.457(2) yes
C16 C17 1.339(2) yes
C16 H161 0.950 no
C17 C18 1.485(2) yes
C18 C19 1.484(2) yes
C19 C20 1.353(2) yes
C20 C21 1.454(2) yes
C20 H201 0.950 no
C21 C22 1.409(2) yes
C21 C26 1.391(3) yes
C22 C23 1.376(3) yes
C22 H221 0.950 no
C23 C24 1.366(3) yes
C23 H231 0.950 no
C24 C25 1.377(3) yes
C24 F1 1.360(3) yes
C25 C26 1.388(3) yes
C25 H251 0.950 no
C26 H261 0.950 no
